data_7131827
loop_
_publ_author_name
'Garg, Parul'
'Singh, Tavinder'
'Singh, Anand'

_publ_section_title
;
 Visible Light--Mediated Ring--Ablative Functionalization of Oxazoles:
 Oxidative Azidation and Demethylative Amination
;
_journal_name_full 'Chemical Communications'
_journal_paper_doi 10.1039/D3CC01871G
_journal_year 2023
_chemical_formula_moiety 'C19 H22 N2 O3'
_chemical_formula_sum 'C19 H22 N2 O3'
_chemical_formula_weight 326.38
_space_group_crystal_system monoclinic
_space_group_IT_number 14
_space_group_name_Hall '-P 2ybc'
_space_group_name_H-M_alt 'P 1 21/c 1'
_atom_sites_solution_hydrogens geom
_atom_sites_solution_primary dual
_atom_sites_solution_secondary difmap
_audit_creation_method SHELXL-2018/3
_audit_update_record
;
2023-04-16 deposited with the CCDC.	2023-07-03 downloaded from the CCDC.
;
_cell_angle_alpha 90
_cell_angle_beta 116.689(8)
_cell_angle_gamma 90
_cell_formula_units_Z 4
_cell_length_a 9.811(3)
_cell_length_b 21.127(6)
_cell_length_c 9.099(3)
_cell_measurement_reflns_used 3743
_cell_measurement_temperature 100(2)
_cell_measurement_theta_max 27.07
_cell_measurement_theta_min 2.68
_cell_volume 1685.1(9)
_computing_cell_refinement 'Bruker SAINT'
_computing_data_collection 'Bruker APEX2'
_computing_data_reduction 'Bruker SAINT'
_computing_molecular_graphics 'Bruker SHELXTL (Sheldrick 2008)'
_computing_publication_material 'Bruker SHELXTL (Sheldrick 2008)'
_computing_structure_refinement 'SHELXL-2018/3 (Sheldrick, 2015b)'
_computing_structure_solution 'SHELXT (Sheldrick 2015a)'
_diffrn_ambient_temperature 100(2)
_diffrn_measured_fraction_theta_full 0.991
_diffrn_measured_fraction_theta_max 0.991
_diffrn_measurement_device_type 'Bruker APEX-II CCD'
_diffrn_measurement_method '\f and \w scans'
_diffrn_radiation_type MoK\a
_diffrn_radiation_wavelength 0.71073
_diffrn_reflns_av_R_equivalents 0.1157
_diffrn_reflns_av_unetI/netI 0.0726
_diffrn_reflns_Laue_measured_fraction_full 0.991
_diffrn_reflns_Laue_measured_fraction_max 0.991
_diffrn_reflns_limit_h_max 11
_diffrn_reflns_limit_h_min -11
_diffrn_reflns_limit_k_max 25
_diffrn_reflns_limit_k_min -25
_diffrn_reflns_limit_l_max 10
_diffrn_reflns_limit_l_min -10
_diffrn_reflns_number 20015
_diffrn_reflns_point_group_measured_fraction_full 0.991
_diffrn_reflns_point_group_measured_fraction_max 0.991
_diffrn_reflns_theta_full 25.242
_diffrn_reflns_theta_max 25.252
_diffrn_reflns_theta_min 2.685
_exptl_absorpt_coefficient_mu 0.088
_exptl_absorpt_correction_T_max 0.7457
_exptl_absorpt_correction_T_min 0.5712
_exptl_absorpt_correction_type multi-scan
_exptl_absorpt_process_details 'Sadabs (Sheldrick, 1996)'
_exptl_crystal_colour 'pale yellow'
_exptl_crystal_density_diffrn 1.286
_exptl_crystal_description prism
_exptl_crystal_F_000 696
_exptl_crystal_size_max 0.29
_exptl_crystal_size_mid 0.17
_exptl_crystal_size_min 0.12
_refine_diff_density_max 0.516
_refine_diff_density_min -0.331
_refine_diff_density_rms 0.086
_refine_ls_extinction_coef 0.040(6)
_refine_ls_extinction_expression Fc^*^=kFc[1+0.001xFc^2^\l^3^/sin(2\q)]^-1/4^
_refine_ls_extinction_method 'SHELXL-2018/3 (Sheldrick 2018)'
_refine_ls_goodness_of_fit_ref 1.099
_refine_ls_hydrogen_treatment constr
_refine_ls_matrix_type full
_refine_ls_number_parameters 221
_refine_ls_number_reflns 3017
_refine_ls_number_restraints 0
_refine_ls_restrained_S_all 1.099
_refine_ls_R_factor_all 0.1246
_refine_ls_R_factor_gt 0.0782
_refine_ls_shift/su_max 0.000
_refine_ls_shift/su_mean 0.000
_refine_ls_structure_factor_coef Fsqd
_refine_ls_weighting_details 'w=1/[\s^2^(Fo^2^)+(0.1107P)^2^+1.6931P] where P=(Fo^2^+2Fc^2^)/3'
_refine_ls_weighting_scheme calc
_refine_ls_wR_factor_gt 0.2036
_refine_ls_wR_factor_ref 0.2393
_reflns_Friedel_coverage 0.000
_reflns_number_gt 1943
_reflns_number_total 3017
_reflns_threshold_expression 'I > 2\s(I)'
_cod_data_source_file d3cc01871g2.cif
_cod_data_source_block 2octc
_cod_original_cell_volume 1685.1(8)
_cod_original_sg_symbol_H-M 'P 21/c'
_cod_database_code 7131827
_shelx_shelxl_version_number 2018/3
_shelx_space_group_comment
;
The symmetry employed for this shelxl refinement is uniquely defined
by the following loop, which should always be used as a source of
symmetry information in preference to the above space-group names.
They are only intended as comments.
;

loop_
_space_group_symop_operation_xyz
'x, y, z'
'-x, y+1/2, -z+1/2'
'-x, -y, -z'
'x, -y-1/2, z-1/2'

loop_
_atom_site_label
_atom_site_type_symbol
_atom_site_fract_x
_atom_site_fract_y
_atom_site_fract_z
_atom_site_U_iso_or_equiv
_atom_site_adp_type
_atom_site_occupancy
_atom_site_site_symmetry_order
_atom_site_calc_flag
_atom_site_refinement_flags_posn
_atom_site_refinement_flags_adp
_atom_site_refinement_flags_occupancy
_atom_site_disorder_assembly
_atom_site_disorder_group
O1 O 0.3122(3) 0.78633(13) 0.3480(3) 0.0333(7) Uani 1 1 d . . . . .
O2 O 0.2178(3) 0.59039(13) 0.0657(3) 0.0383(8) Uani 1 1 d . . . . .
O3 O 0.3848(3) 0.55683(13) 0.3176(3) 0.0397(8) Uani 1 1 d . . . . .
N1 N 0.2843(4) 0.71353(14) 0.1557(4) 0.0307(8) Uani 1 1 d . . . . .
H1 H 0.242487 0.703918 0.050417 0.037 Uiso 1 1 calc R U . . .
N2 N 0.5345(4) 0.67127(15) 0.3261(4) 0.0309(8) Uani 1 1 d . . . . .
C1 C 0.1783(4) 0.81831(17) 0.0687(5) 0.0275(9) Uani 1 1 d . . . . .
C2 C 0.0769(5) 0.80052(19) -0.0889(5) 0.0308(9) Uani 1 1 d . . . . .
H2A H 0.060014 0.756905 -0.116499 0.037 Uiso 1 1 calc R U . . .
C3 C 0.0001(5) 0.84580(19) -0.2064(5) 0.0339(10) Uani 1 1 d . . . . .
H3A H -0.070804 0.832704 -0.313645 0.041 Uiso 1 1 calc R U . . .
C4 C 0.0239(5) 0.9105(2) -0.1717(5) 0.0366(10) Uani 1 1 d . . . . .
C5 C 0.1252(5) 0.9273(2) -0.0132(5) 0.0372(10) Uani 1 1 d . . . . .
H5A H 0.143404 0.970931 0.014302 0.045 Uiso 1 1 calc R U . . .
C6 C 0.2009(5) 0.88248(19) 0.1064(5) 0.0343(10) Uani 1 1 d . . . . .
H6A H 0.268614 0.895496 0.214897 0.041 Uiso 1 1 calc R U . . .
C7 C -0.0608(5) 0.9589(2) -0.3020(6) 0.0463(12) Uani 1 1 d . . . . .
H7A H -0.029493 1.001460 -0.256428 0.070 Uiso 1 1 calc R U . . .
H7B H -0.170723 0.953882 -0.339563 0.070 Uiso 1 1 calc R U . . .
H7C H -0.037386 0.952941 -0.395102 0.070 Uiso 1 1 calc R U . . .
C8 C 0.2649(4) 0.77215(17) 0.2028(5) 0.0290(9) Uani 1 1 d . . . . .
C9 C 0.3730(4) 0.66627(17) 0.2763(4) 0.0281(9) Uani 1 1 d . . . . .
H9A H 0.355933 0.672104 0.375840 0.034 Uiso 1 1 calc R U . . .
C10 C 0.5816(5) 0.64933(19) 0.2040(5) 0.0346(10) Uani 1 1 d . . . . .
H10A H 0.678424 0.669456 0.223950 0.052 Uiso 1 1 calc R U . . .
H10B H 0.503413 0.660520 0.093642 0.052 Uiso 1 1 calc R U . . .
H10C H 0.594781 0.603273 0.212172 0.052 Uiso 1 1 calc R U . . .
C11 C 0.6384(5) 0.66589(17) 0.4929(5) 0.0296(9) Uani 1 1 d . . . . .
C12 C 0.6034(5) 0.68998(18) 0.6157(5) 0.0342(10) Uani 1 1 d . . . . .
H12A H 0.506671 0.708858 0.585929 0.041 Uiso 1 1 calc R U . . .
C13 C 0.7085(5) 0.68648(19) 0.7793(5) 0.0369(10) Uani 1 1 d . . . . .
H13A H 0.682463 0.702623 0.860920 0.044 Uiso 1 1 calc R U . . .
C14 C 0.8511(5) 0.65983(19) 0.8266(5) 0.0363(10) Uani 1 1 d . . . . .
H14A H 0.923327 0.658021 0.939353 0.044 Uiso 1 1 calc R U . . .
C15 C 0.8859(5) 0.6360(2) 0.7063(5) 0.0373(10) Uani 1 1 d . . . . .
H15A H 0.982897 0.617170 0.737079 0.045 Uiso 1 1 calc R U . . .
C16 C 0.7825(5) 0.63888(18) 0.5425(5) 0.0340(10) Uani 1 1 d . . . . .
H16A H 0.809503 0.622328 0.462007 0.041 Uiso 1 1 calc R U . . .
C17 C 0.3122(5) 0.60099(18) 0.2032(5) 0.0303(9) Uani 1 1 d . . . . .
C18 C 0.3527(6) 0.49066(18) 0.2640(6) 0.0473(13) Uani 1 1 d . . . . .
H18A H 0.242677 0.485654 0.188853 0.057 Uiso 1 1 calc R U . . .
H18B H 0.378017 0.463009 0.360640 0.057 Uiso 1 1 calc R U . . .
C19 C 0.4442(6) 0.4715(2) 0.1781(8) 0.0614(15) Uani 1 1 d . . . . .
H19A H 0.426686 0.426552 0.148793 0.092 Uiso 1 1 calc R U . . .
H19B H 0.552691 0.478443 0.250813 0.092 Uiso 1 1 calc R U . . .
H19C H 0.413428 0.496821 0.077953 0.092 Uiso 1 1 calc R U . . .

loop_
_atom_site_aniso_label
_atom_site_aniso_U_11
_atom_site_aniso_U_22
_atom_site_aniso_U_33
_atom_site_aniso_U_23
_atom_site_aniso_U_13
_atom_site_aniso_U_12
O1 0.0418(17) 0.0312(15) 0.0275(15) -0.0003(11) 0.0161(13) 0.0010(12)
O2 0.0432(18) 0.0272(15) 0.0359(17) -0.0001(12) 0.0099(15) -0.0018(12)
O3 0.0492(19) 0.0230(15) 0.0363(16) 0.0067(12) 0.0098(14) -0.0041(12)
N1 0.040(2) 0.0239(17) 0.0253(16) 0.0032(13) 0.0126(15) 0.0065(14)
N2 0.037(2) 0.0256(17) 0.0298(17) 0.0009(14) 0.0151(15) -0.0021(14)
C1 0.032(2) 0.0217(19) 0.032(2) 0.0006(16) 0.0165(18) -0.0001(16)
C2 0.034(2) 0.029(2) 0.033(2) 0.0005(17) 0.0183(19) 0.0016(17)
C3 0.038(2) 0.035(2) 0.032(2) 0.0017(17) 0.0178(19) 0.0000(18)
C4 0.037(2) 0.037(2) 0.040(2) 0.0082(18) 0.021(2) 0.0061(18)
C5 0.042(2) 0.025(2) 0.045(2) 0.0013(18) 0.019(2) 0.0001(18)
C6 0.040(2) 0.027(2) 0.035(2) -0.0016(17) 0.0173(19) -0.0010(17)
C7 0.047(3) 0.041(3) 0.050(3) 0.014(2) 0.021(2) 0.012(2)
C8 0.035(2) 0.023(2) 0.030(2) 0.0001(16) 0.0162(19) 0.0002(16)
C9 0.036(2) 0.0214(19) 0.028(2) 0.0047(15) 0.0151(18) 0.0021(16)
C10 0.040(2) 0.030(2) 0.035(2) 0.0022(17) 0.0186(19) 0.0019(17)
C11 0.037(2) 0.0200(19) 0.031(2) 0.0016(15) 0.0147(18) -0.0047(16)
C12 0.042(2) 0.025(2) 0.034(2) -0.0006(17) 0.016(2) 0.0036(17)
C13 0.045(3) 0.034(2) 0.031(2) -0.0011(17) 0.016(2) 0.0014(19)
C14 0.039(2) 0.031(2) 0.031(2) 0.0039(17) 0.0093(19) -0.0022(18)
C15 0.033(2) 0.037(2) 0.039(2) 0.0043(19) 0.014(2) -0.0048(18)
C16 0.042(2) 0.025(2) 0.040(2) 0.0035(17) 0.023(2) -0.0002(17)
C17 0.037(2) 0.025(2) 0.030(2) 0.0079(16) 0.016(2) 0.0046(17)
C18 0.061(3) 0.015(2) 0.050(3) 0.0061(18) 0.011(2) -0.0064(19)
C19 0.047(3) 0.025(2) 0.100(4) -0.010(3) 0.023(3) 0.004(2)

loop_
_atom_type_symbol
_atom_type_description
_atom_type_scat_dispersion_real
_atom_type_scat_dispersion_imag
_atom_type_scat_source
C C 0.0033 0.0016 'International Tables Vol C Tables 4.2.6.8 and 6.1.1.4'
H H 0.0000 0.0000 'International Tables Vol C Tables 4.2.6.8 and 6.1.1.4'
N N 0.0061 0.0033 'International Tables Vol C Tables 4.2.6.8 and 6.1.1.4'
O O 0.0106 0.0060 'International Tables Vol C Tables 4.2.6.8 and 6.1.1.4'

loop_
_geom_angle_atom_site_label_1
_geom_angle_atom_site_label_2
_geom_angle_atom_site_label_3
_geom_angle
_geom_angle_site_symmetry_1
_geom_angle_site_symmetry_3
_geom_angle_publ_flag
C17 O3 C18 116.4(3) . . ?
C8 N1 C9 120.9(3) . . ?
C8 N1 H1 119.5 . . ?
C9 N1 H1 119.5 . . ?
C11 N2 C9 119.7(3) . . ?
C11 N2 C10 118.3(3) . . ?
C9 N2 C10 114.6(3) . . ?
C2 C1 C6 118.8(4) . . ?
C2 C1 C8 123.4(3) . . ?
C6 C1 C8 117.8(3) . . ?
C3 C2 C1 120.3(4) . . ?
C3 C2 H2A 119.8 . . ?
C1 C2 H2A 119.8 . . ?
C2 C3 C4 121.6(4) . . ?
C2 C3 H3A 119.2 . . ?
C4 C3 H3A 119.2 . . ?
C5 C4 C3 117.2(4) . . ?
C5 C4 C7 122.2(4) . . ?
C3 C4 C7 120.7(4) . . ?
C4 C5 C6 121.7(4) . . ?
C4 C5 H5A 119.1 . . ?
C6 C5 H5A 119.1 . . ?
C5 C6 C1 120.3(4) . . ?
C5 C6 H6A 119.8 . . ?
C1 C6 H6A 119.8 . . ?
C4 C7 H7A 109.5 . . ?
C4 C7 H7B 109.5 . . ?
H7A C7 H7B 109.5 . . ?
C4 C7 H7C 109.5 . . ?
H7A C7 H7C 109.5 . . ?
H7B C7 H7C 109.5 . . ?
O1 C8 N1 121.8(3) . . ?
O1 C8 C1 121.5(3) . . ?
N1 C8 C1 116.7(3) . . ?
N2 C9 N1 112.9(3) . . ?
N2 C9 C17 111.2(3) . . ?
N1 C9 C17 107.9(3) . . ?
N2 C9 H9A 108.2 . . ?
N1 C9 H9A 108.2 . . ?
C17 C9 H9A 108.2 . . ?
N2 C10 H10A 109.5 . . ?
N2 C10 H10B 109.5 . . ?
H10A C10 H10B 109.5 . . ?
N2 C10 H10C 109.5 . . ?
H10A C10 H10C 109.5 . . ?
H10B C10 H10C 109.5 . . ?
C16 C11 N2 121.3(4) . . ?
C16 C11 C12 117.7(4) . . ?
N2 C11 C12 120.9(4) . . ?
C13 C12 C11 120.6(4) . . ?
C13 C12 H12A 119.7 . . ?
C11 C12 H12A 119.7 . . ?
C12 C13 C14 121.1(4) . . ?
C12 C13 H13A 119.4 . . ?
C14 C13 H13A 119.4 . . ?
C15 C14 C13 118.5(4) . . ?
C15 C14 H14A 120.8 . . ?
C13 C14 H14A 120.8 . . ?
C16 C15 C14 121.2(4) . . ?
C16 C15 H15A 119.4 . . ?
C14 C15 H15A 119.4 . . ?
C15 C16 C11 120.9(4) . . ?
C15 C16 H16A 119.5 . . ?
C11 C16 H16A 119.5 . . ?
O2 C17 O3 125.0(4) . . ?
O2 C17 C9 126.2(3) . . ?
O3 C17 C9 108.8(3) . . ?
O3 C18 C19 110.1(4) . . ?
O3 C18 H18A 109.6 . . ?
C19 C18 H18A 109.6 . . ?
O3 C18 H18B 109.6 . . ?
C19 C18 H18B 109.6 . . ?
H18A C18 H18B 108.2 . . ?
C18 C19 H19A 109.5 . . ?
C18 C19 H19B 109.5 . . ?
H19A C19 H19B 109.5 . . ?
C18 C19 H19C 109.5 . . ?
H19A C19 H19C 109.5 . . ?
H19B C19 H19C 109.5 . . ?

loop_
_geom_bond_atom_site_label_1
_geom_bond_atom_site_label_2
_geom_bond_distance
_geom_bond_site_symmetry_2
_geom_bond_publ_flag
O1 C8 1.225(4) . ?
O2 C17 1.197(5) . ?
O3 C17 1.340(4) . ?
O3 C18 1.467(5) . ?
N1 C8 1.351(5) . ?
N1 C9 1.449(5) . ?
N1 H1 0.8800 . ?
N2 C11 1.402(5) . ?
N2 C9 1.443(5) . ?
N2 C10 1.458(5) . ?
C1 C2 1.380(5) . ?
C1 C6 1.391(5) . ?
C1 C8 1.493(5) . ?
C2 C3 1.379(6) . ?
C2 H2A 0.9500 . ?
C3 C4 1.399(6) . ?
C3 H3A 0.9500 . ?
C4 C5 1.381(6) . ?
C4 C7 1.503(6) . ?
C5 C6 1.381(6) . ?
C5 H5A 0.9500 . ?
C6 H6A 0.9500 . ?
C7 H7A 0.9800 . ?
C7 H7B 0.9800 . ?
C7 H7C 0.9800 . ?
C9 C17 1.531(5) . ?
C9 H9A 1.0000 . ?
C10 H10A 0.9800 . ?
C10 H10B 0.9800 . ?
C10 H10C 0.9800 . ?
C11 C16 1.399(6) . ?
C11 C12 1.403(6) . ?
C12 C13 1.381(6) . ?
C12 H12A 0.9500 . ?
C13 C14 1.386(6) . ?
C13 H13A 0.9500 . ?
C14 C15 1.380(6) . ?
C14 H14A 0.9500 . ?
C15 C16 1.377(6) . ?
C15 H15A 0.9500 . ?
C16 H16A 0.9500 . ?
C18 C19 1.487(7) . ?
C18 H18A 0.9900 . ?
C18 H18B 0.9900 . ?
C19 H19A 0.9800 . ?
C19 H19B 0.9800 . ?
C19 H19C 0.9800 . ?

loop_
_geom_hbond_atom_site_label_D
_geom_hbond_atom_site_label_H
_geom_hbond_atom_site_label_A
_geom_hbond_distance_DH
_geom_hbond_distance_HA
_geom_hbond_distance_DA
_geom_hbond_angle_DHA
_geom_hbond_site_symmetry_A
_geom_hbond_publ_flag
N1 H1 O1 0.88 2.24 2.933(4) 135.0 4_575 yes
C10 H10B O1 0.98 2.45 3.411(5) 166.1 4_575 yes

loop_
_geom_torsion_atom_site_label_1
_geom_torsion_atom_site_label_2
_geom_torsion_atom_site_label_3
_geom_torsion_atom_site_label_4
_geom_torsion
_geom_torsion_site_symmetry_1
_geom_torsion_site_symmetry_2
_geom_torsion_site_symmetry_3
_geom_torsion_site_symmetry_4
_geom_torsion_publ_flag
C6 C1 C2 C3 0.2(6) . . . . ?
C8 C1 C2 C3 179.7(4) . . . . ?
C1 C2 C3 C4 1.3(6) . . . . ?
C2 C3 C4 C5 -1.5(6) . . . . ?
C2 C3 C4 C7 179.8(4) . . . . ?
C3 C4 C5 C6 0.3(6) . . . . ?
C7 C4 C5 C6 179.0(4) . . . . ?
C4 C5 C6 C1 1.1(6) . . . . ?
C2 C1 C6 C5 -1.3(6) . . . . ?
C8 C1 C6 C5 179.2(4) . . . . ?
C9 N1 C8 O1 -5.0(6) . . . . ?
C9 N1 C8 C1 177.0(3) . . . . ?
C2 C1 C8 O1 -155.3(4) . . . . ?
C6 C1 C8 O1 24.2(6) . . . . ?
C2 C1 C8 N1 22.7(6) . . . . ?
C6 C1 C8 N1 -157.8(4) . . . . ?
C11 N2 C9 N1 136.5(3) . . . . ?
C10 N2 C9 N1 -73.9(4) . . . . ?
C11 N2 C9 C17 -102.1(4) . . . . ?
C10 N2 C9 C17 47.5(4) . . . . ?
C8 N1 C9 N2 -84.5(4) . . . . ?
C8 N1 C9 C17 152.2(4) . . . . ?
C9 N2 C11 C16 147.0(4) . . . . ?
C10 N2 C11 C16 -1.5(5) . . . . ?
C9 N2 C11 C12 -35.8(5) . . . . ?
C10 N2 C11 C12 175.7(4) . . . . ?
C16 C11 C12 C13 -0.4(6) . . . . ?
N2 C11 C12 C13 -177.7(4) . . . . ?
C11 C12 C13 C14 0.7(6) . . . . ?
C12 C13 C14 C15 -0.8(6) . . . . ?
C13 C14 C15 C16 0.6(6) . . . . ?
C14 C15 C16 C11 -0.4(6) . . . . ?
N2 C11 C16 C15 177.6(4) . . . . ?
C12 C11 C16 C15 0.2(6) . . . . ?
C18 O3 C17 O2 4.7(6) . . . . ?
C18 O3 C17 C9 -173.8(3) . . . . ?
N2 C9 C17 O2 -118.0(4) . . . . ?
N1 C9 C17 O2 6.3(6) . . . . ?
N2 C9 C17 O3 60.4(4) . . . . ?
N1 C9 C17 O3 -175.3(3) . . . . ?
C17 O3 C18 C19 80.7(5) . . . . ?
